data_4061701
loop_
_publ_author_name
Carpentier
Lehmann

_journal_name_full Organometallics
_journal_paper_doi 10.1021/om050560c
_journal_year 2005
_chemical_formula_sum 'C16 H32 O4 S2 Ti'
_chemical_formula_weight 400.44
_space_group_IT_number 15
_symmetry_cell_setting monoclinic
_symmetry_space_group_name_Hall '-C 2yc'
_symmetry_space_group_name_H-M 'C 1 2/c 1'
_cell_angle_alpha 90.00
_cell_angle_beta 94.447(3)
_cell_angle_gamma 90.00
_cell_formula_units_Z 4
_cell_length_a 17.7180(10)
_cell_length_b 12.1940(10)
_cell_length_c 9.6110(10)
_cell_measurement_temperature 120(1)
_cell_volume 2070.2(3)
_diffrn_ambient_temperature 293(2)
_exptl_crystal_density_diffrn 1.285
_cod_depositor_comments
;
The following automatic conversions were performed:
'_symmetry_cell_setting' value 'Monoclinic' changed to 'monoclinic'
according to '/home/saulius/struct/CIF-dictionaries/cif_core.dic'
dictionary named 'cif_core.dic' version 2.4.1 from 2010-06-29.

Automatic conversion script
Id: cif_fix_enum 1527 2010-12-29 10:47:43Z saulius 
;
_cod_original_sg_symbol_H-M 'C 2/c'
_cod_database_code 4061701

loop_
_symmetry_equiv_pos_as_xyz
'x, y, z'
'-x, y, -z+1/2'
'x+1/2, y+1/2, z'
'-x+1/2, y+1/2, -z+1/2'
'-x, -y, -z'
'x, -y, z-1/2'
'-x+1/2, -y+1/2, -z'
'x+1/2, -y+1/2, z-1/2'

loop_
_atom_site_label
_atom_site_type_symbol
_atom_site_fract_x
_atom_site_fract_y
_atom_site_fract_z
_atom_site_U_iso_or_equiv
_atom_site_adp_type
_atom_site_occupancy
_atom_site_symmetry_multiplicity
_atom_site_calc_flag
_atom_site_refinement_flags
_atom_site_disorder_assembly
_atom_site_disorder_group
Ti1 Ti 0.0000 0.20224(5) 0.7500 0.0252(2) Uani 1 2 d S . .
S1 S 0.17359(5) 0.31040(6) 0.67232(8) 0.0493(3) Uani 1 1 d . . .
O1 O 0.04857(10) 0.28546(17) 0.88175(18) 0.0407(5) Uani 1 1 d . . .
O2 O 0.06191(9) 0.11134(15) 0.66472(17) 0.0351(4) Uani 1 1 d . . .
C1 C 0.11073(12) 0.3513(2) 0.9270(2) 0.0310(5) Uani 1 1 d . . .
C2 C 0.12322(17) 0.3417(3) 1.0848(3) 0.0453(6) Uani 1 1 d . . .
H2A H 0.1331 0.2665 1.1098 0.068 Uiso 1 1 calc R . .
H2B H 0.0788 0.3662 1.1267 0.068 Uiso 1 1 calc R . .
H2C H 0.1657 0.3861 1.1176 0.068 Uiso 1 1 calc R . .
C3 C 0.09494(19) 0.4693(2) 0.8838(3) 0.0516(7) Uani 1 1 d . . .
H3A H 0.0877 0.4736 0.7839 0.077 Uiso 1 1 calc R . .
H3B H 0.1370 0.5145 0.9162 0.077 Uiso 1 1 calc R . .
H3C H 0.0501 0.4944 0.9238 0.077 Uiso 1 1 calc R . .
C4 C 0.18073(14) 0.3062(3) 0.8616(3) 0.0411(6) Uani 1 1 d . . .
H4A H 0.1887 0.2308 0.8916 0.049 Uiso 1 1 calc R . .
H4B H 0.2247 0.3482 0.8964 0.049 Uiso 1 1 calc R . .
C5 C 0.18843(14) 0.1682(2) 0.6263(3) 0.0379(6) Uani 1 1 d . . .
H5A H 0.2266 0.1652 0.5592 0.045 Uiso 1 1 calc R . .
H5B H 0.2081 0.1291 0.7091 0.045 Uiso 1 1 calc R . .
C6 C 0.11707(13) 0.1091(2) 0.5644(2) 0.0329(5) Uani 1 1 d . . .
C7 C 0.08562(18) 0.1630(3) 0.4290(3) 0.0500(7) Uani 1 1 d . . .
H7A H 0.0411 0.1244 0.3929 0.075 Uiso 1 1 calc R . .
H7B H 0.1231 0.1605 0.3620 0.075 Uiso 1 1 calc R . .
H7C H 0.0729 0.2380 0.4469 0.075 Uiso 1 1 calc R . .
C8 C 0.13637(15) -0.0111(2) 0.5392(3) 0.0427(6) Uani 1 1 d . . .
H8A H 0.1563 -0.0437 0.6252 0.064 Uiso 1 1 calc R . .
H8B H 0.1735 -0.0154 0.4717 0.064 Uiso 1 1 calc R . .
H8C H 0.0915 -0.0495 0.5048 0.064 Uiso 1 1 calc R . .

loop_
_atom_site_aniso_label
_atom_site_aniso_U_11
_atom_site_aniso_U_22
_atom_site_aniso_U_33
_atom_site_aniso_U_23
_atom_site_aniso_U_13
_atom_site_aniso_U_12
Ti1 0.0195(3) 0.0334(3) 0.0226(3) 0.000 0.00128(19) 0.000
S1 0.0667(5) 0.0419(4) 0.0423(4) 0.0028(3) 0.0240(4) -0.0028(3)
O1 0.0320(9) 0.0589(12) 0.0318(9) -0.0081(8) 0.0054(7) -0.0180(8)
O2 0.0286(8) 0.0420(10) 0.0362(9) 0.0050(7) 0.0124(7) 0.0061(7)
C1 0.0254(10) 0.0357(12) 0.0313(11) -0.0020(9) -0.0017(8) -0.0049(9)
C2 0.0514(15) 0.0499(16) 0.0328(13) -0.0071(11) -0.0072(11) 0.0047(13)
C3 0.0678(19) 0.0391(15) 0.0490(16) 0.0027(12) 0.0118(14) 0.0058(13)
C4 0.0256(11) 0.0567(17) 0.0404(13) -0.0069(12) -0.0005(10) -0.0029(10)
C5 0.0312(12) 0.0451(14) 0.0386(13) 0.0005(11) 0.0111(10) 0.0037(10)
C6 0.0283(10) 0.0428(13) 0.0287(11) 0.0004(9) 0.0084(8) 0.0062(9)
C7 0.0503(16) 0.069(2) 0.0313(13) 0.0079(13) 0.0055(11) 0.0134(14)
C8 0.0383(13) 0.0464(15) 0.0445(14) -0.0076(12) 0.0104(11) 0.0068(11)

loop_
_geom_bond_atom_site_label_1
_geom_bond_atom_site_label_2
_geom_bond_distance
_geom_bond_site_symmetry_2
_geom_bond_publ_flag
Ti1 O1 1.7902(17) . ?
Ti1 O1 1.7902(17) 2_556 ?
Ti1 O2 1.8008(16) 2_556 ?
Ti1 O2 1.8008(16) . ?
S1 C5 1.814(3) . ?
S1 C4 1.815(3) . ?
O1 C1 1.405(3) . ?
O2 C6 1.425(3) . ?
C1 C3 1.517(4) . ?
C1 C2 1.520(3) . ?
C1 C4 1.535(3) . ?
C2 H2A 0.9600 . ?
C2 H2B 0.9600 . ?
C2 H2C 0.9600 . ?
C3 H3A 0.9600 . ?
C3 H3B 0.9600 . ?
C3 H3C 0.9600 . ?
C4 H4A 0.9700 . ?
C4 H4B 0.9700 . ?
C5 C6 1.535(4) . ?
C5 H5A 0.9700 . ?
C5 H5B 0.9700 . ?
C6 C7 1.524(4) . ?
C6 C8 1.528(4) . ?
C7 H7A 0.9600 . ?
C7 H7B 0.9600 . ?
C7 H7C 0.9600 . ?
C8 H8A 0.9600 . ?
C8 H8B 0.9600 . ?
C8 H8C 0.9600 . ?
